data_7007923
loop_
_publ_author_name
'Brunner, Jens'
'Pritzkow, Hans'
'Kr\"amer, Roland'

_publ_section_title
;
 Synthesis of a novel dinucleating aminocarboxylate macrocycle and
 structures of its dinuclear complexes with di- and trivalent
 transition and lanthanide metal ions.
;
_journal_issue 2
_journal_name_full 'Dalton transactions (Cambridge, England : 2003)'
_journal_page_first 338
_journal_page_last 343
_journal_paper_doi 10.1039/b412775g
_journal_year 2005
_chemical_formula_moiety 'C30 H30 Fe2 N6 O9, 4(H2 O)'
_chemical_formula_sum 'C30 H38 Fe2 N6 O13'
_chemical_formula_weight 802.36
_chemical_name_systematic
;
?
;
_space_group_IT_number 33
_symmetry_cell_setting orthorhombic
_symmetry_space_group_name_Hall 'P 2c -2n'
_symmetry_space_group_name_H-M 'P n a 21'
_atom_sites_solution_hydrogens mixed
_atom_sites_solution_primary direct
_atom_sites_solution_secondary difmap
_audit_creation_method SHELXL-97
_cell_angle_alpha 90.00
_cell_angle_beta 90.00
_cell_angle_gamma 90.00
_cell_formula_units_Z 4
_cell_length_a 13.1670(14)
_cell_length_b 20.343(2)
_cell_length_c 11.6337(13)
_cell_measurement_temperature 190(2)
_cell_volume 3116.2(6)
_computing_cell_refinement 'Bruker SMART'
_computing_data_collection 'Bruker SMART'
_computing_data_reduction 'Bruker SHELXTL'
_computing_molecular_graphics 'Bruker SHELXTL'
_computing_publication_material 'Bruker SHELXTL'
_computing_structure_refinement 'SHELXL-97 (Sheldrick, 1997)'
_computing_structure_solution 'SHELXS-97 (Sheldrick, 1990)'
_diffrn_ambient_temperature 190(2)
_diffrn_measured_fraction_theta_full 0.999
_diffrn_measured_fraction_theta_max 0.999
_diffrn_measurement_device_type 'CCD area detector'
_diffrn_measurement_method 'omega scans'
_diffrn_radiation_monochromator graphite
_diffrn_radiation_source 'fine-focus sealed tube'
_diffrn_radiation_type MoK\a
_diffrn_radiation_wavelength 0.71073
_diffrn_reflns_av_R_equivalents 0.0434
_diffrn_reflns_av_sigmaI/netI 0.0439
_diffrn_reflns_limit_h_max 18
_diffrn_reflns_limit_h_min 0
_diffrn_reflns_limit_k_max 29
_diffrn_reflns_limit_k_min 0
_diffrn_reflns_limit_l_max 14
_diffrn_reflns_limit_l_min -16
_diffrn_reflns_number 27658
_diffrn_reflns_theta_full 30.51
_diffrn_reflns_theta_max 30.51
_diffrn_reflns_theta_min 1.84
_exptl_absorpt_coefficient_mu 1.013
_exptl_absorpt_correction_T_max 1.0000
_exptl_absorpt_correction_T_min 0.8000
_exptl_absorpt_correction_type none
_exptl_absorpt_process_details SADABS
_exptl_crystal_colour brown
_exptl_crystal_density_diffrn 1.710
_exptl_crystal_density_method 'not measured'
_exptl_crystal_description prism
_exptl_crystal_F_000 1664
_exptl_crystal_size_max 0.45
_exptl_crystal_size_mid 0.14
_exptl_crystal_size_min 0.10
_refine_diff_density_max 1.639
_refine_diff_density_min -0.671
_refine_diff_density_rms 0.089
_refine_ls_abs_structure_details 'Flack H D (1983), Acta Cryst. A39, 876-881'
_refine_ls_abs_structure_Flack 0.60(2)
_refine_ls_extinction_method none
_refine_ls_goodness_of_fit_ref 1.027
_refine_ls_hydrogen_treatment mixed
_refine_ls_matrix_type full
_refine_ls_number_parameters 464
_refine_ls_number_reflns 8092
_refine_ls_number_restraints 1
_refine_ls_restrained_S_all 1.027
_refine_ls_R_factor_all 0.0615
_refine_ls_R_factor_gt 0.0446
_refine_ls_shift/su_max 0.004
_refine_ls_shift/su_mean 0.000
_refine_ls_structure_factor_coef Fsqd
_refine_ls_weighting_details 'calc w=1/[\s^2^(Fo^2^)+(0.0603P)^2^+2.3400P] where P=(Fo^2^+2Fc^2^)/3'
_refine_ls_weighting_scheme calc
_refine_ls_wR_factor_gt 0.1088
_refine_ls_wR_factor_ref 0.1209
_reflns_number_gt 6582
_reflns_number_total 8092
_reflns_threshold_expression >2sigma(I)
_cod_data_source_file b412775g.txt
_cod_data_source_block jb04
_cod_depositor_comments
;
The following automatic conversions were performed:
'_symmetry_cell_setting' value 'Orthorhombic' changed to 'orthorhombic'
according to '/home/saulius/struct/CIF-dictionaries/cif_core.dic'
dictionary named 'cif_core.dic' version 2.4.1 from 2010-06-29.

Automatic conversion script
Id: cif_fix_enum 1527 2010-12-29 10:47:43Z saulius 

The following automatic conversions were performed:

'_atom_sites_solution_hydrogens' value 'geom and difmap' was changed
to 'mixed'.

Automatic conversion script
Id: cif_fix_values 6452 2018-10-05 10:23:21Z andrius 
;
_cod_original_cell_volume 3116.1(6)
_cod_original_sg_symbol_H-M Pna2(1)
_cod_database_code 7007923

loop_
_symmetry_equiv_pos_as_xyz
'x, y, z'
'-x, -y, z+1/2'
'x+1/2, -y+1/2, z'
'-x+1/2, y+1/2, z+1/2'

loop_
_atom_site_label
_atom_site_type_symbol
_atom_site_fract_x
_atom_site_fract_y
_atom_site_fract_z
_atom_site_U_iso_or_equiv
_atom_site_adp_type
_atom_site_occupancy
_atom_site_symmetry_multiplicity
_atom_site_calc_flag
_atom_site_refinement_flags
_atom_site_disorder_assembly
_atom_site_disorder_group
Fe1 Fe 0.37845(3) 0.39657(2) 0.51402(4) 0.01744(11) Uani 1 1 d . . .
Fe2 Fe 0.12614(3) 0.38930(2) 0.62933(4) 0.01909(11) Uani 1 1 d . . .
O1 O 0.2513(2) 0.39312(9) 0.5698(3) 0.0208(4) Uani 1 1 d . . .
O2 O 0.44319(18) 0.35766(11) 0.6568(3) 0.0230(5) Uani 1 1 d . . .
O3 O 0.2540(2) 0.41519(13) 0.2013(3) 0.0330(6) Uani 1 1 d . . .
O4 O 0.1650(2) 0.42595(11) 0.7871(3) 0.0266(6) Uani 1 1 d . . .
O5 O 0.2594(3) 0.40131(16) 0.9392(3) 0.0574(11) Uani 1 1 d . . .
O6 O 0.06235(17) 0.35122(11) 0.4829(3) 0.0247(6) Uani 1 1 d . . .
O7 O 0.0115(2) 0.37629(13) 0.3056(3) 0.0325(6) Uani 1 1 d . . .
O8 O 0.34175(19) 0.43697(11) 0.3600(2) 0.0224(5) Uani 1 1 d . . .
O9 O 0.5000(3) 0.38171(14) 0.8313(3) 0.0422(8) Uani 1 1 d . . .
O10 O 0.3620(2) 0.20120(14) 0.1365(4) 0.0485(9) Uani 1 1 d . . .
O11 O 0.6071(3) 0.16853(17) 0.1006(4) 0.0469(9) Uani 1 1 d . . .
O12 O 0.4116(3) 0.32072(18) 0.0366(4) 0.0543(10) Uani 1 1 d . . .
O13 O 0.1597(3) 0.20203(14) 0.0334(4) 0.0450(8) Uani 1 1 d . . .
N1 N 0.5311(2) 0.39771(13) 0.4475(3) 0.0201(6) Uani 1 1 d . . .
N2 N 0.3842(2) 0.31035(13) 0.3973(3) 0.0197(6) Uani 1 1 d . . .
N3 N 0.1275(2) 0.30006(13) 0.7399(3) 0.0218(6) Uani 1 1 d . . .
N4 N -0.0252(2) 0.38552(14) 0.7000(3) 0.0240(7) Uani 1 1 d . . .
N5 N 0.0484(2) 0.47553(13) 0.5516(3) 0.0207(6) Uani 1 1 d . . .
N6 N 0.44723(19) 0.48495(13) 0.5951(3) 0.0184(6) Uani 1 1 d . . .
C1 C 0.5965(2) 0.44333(16) 0.4846(3) 0.0213(7) Uani 1 1 d . . .
C2 C 0.6948(2) 0.44719(17) 0.4409(4) 0.0234(7) Uani 1 1 d . . .
H2 H 0.7400 0.4807 0.4659 0.035(4) Uiso 1 1 calc R . .
C3 C 0.7248(3) 0.40121(18) 0.3606(4) 0.0268(8) Uani 1 1 d . . .
H3 H 0.7922 0.4021 0.3313 0.035(4) Uiso 1 1 calc R . .
C4 C 0.6571(3) 0.35373(19) 0.3225(4) 0.0267(7) Uani 1 1 d . . .
H4 H 0.6769 0.3218 0.2673 0.035(4) Uiso 1 1 calc R . .
C5 C 0.5589(2) 0.35429(16) 0.3677(3) 0.0206(6) Uani 1 1 d . . .
C6 C 0.4771(3) 0.30989(17) 0.3233(4) 0.0254(7) Uani 1 1 d . . .
H6A H 0.4583 0.3238 0.2446 0.029(2) Uiso 1 1 calc R . .
H6B H 0.5038 0.2645 0.3188 0.029(2) Uiso 1 1 calc R . .
C7 C 0.3763(2) 0.24488(16) 0.4521(4) 0.0256(8) Uani 1 1 d . . .
H7A H 0.3678 0.2112 0.3914 0.029(2) Uiso 1 1 calc R . .
H7B H 0.4404 0.2353 0.4932 0.029(2) Uiso 1 1 calc R . .
C8 C 0.2915(3) 0.23981(15) 0.5333(4) 0.0257(8) Uani 1 1 d . . .
C9 C 0.2209(3) 0.23692(16) 0.5973(4) 0.0267(8) Uani 1 1 d . . .
C10 C 0.1364(3) 0.23647(16) 0.6772(4) 0.0267(8) Uani 1 1 d . . .
H10A H 0.1459 0.2004 0.7333 0.029(2) Uiso 1 1 calc R . .
H10B H 0.0727 0.2280 0.6345 0.029(2) Uiso 1 1 calc R . .
C11 C 0.0368(3) 0.29601(18) 0.8173(4) 0.0320(9) Uani 1 1 d . . .
H11A H 0.0103 0.2505 0.8162 0.029(2) Uiso 1 1 calc R . .
H11B H 0.0582 0.3060 0.8970 0.029(2) Uiso 1 1 calc R . .
C12 C -0.0464(2) 0.34221(16) 0.7835(4) 0.0225(7) Uani 1 1 d . . .
C13 C -0.1398(3) 0.34227(18) 0.8389(4) 0.0275(8) Uani 1 1 d . . .
H13 H -0.1547 0.3108 0.8968 0.035(4) Uiso 1 1 calc R . .
C14 C -0.2109(3) 0.38944(17) 0.8076(4) 0.0285(8) Uani 1 1 d . . .
H14 H -0.2752 0.3906 0.8446 0.035(4) Uiso 1 1 calc R . .
C15 C -0.1882(3) 0.43468(17) 0.7227(4) 0.0254(7) Uani 1 1 d . . .
H15 H -0.2359 0.4675 0.7014 0.035(4) Uiso 1 1 calc R . .
C16 C -0.0940(2) 0.43090(16) 0.6694(3) 0.0212(7) Uani 1 1 d . . .
C17 C -0.0640(2) 0.47464(18) 0.5718(4) 0.0281(8) Uani 1 1 d . . .
H17A H -0.0874 0.5199 0.5882 0.029(2) Uiso 1 1 calc R . .
H17B H -0.0985 0.4595 0.5010 0.029(2) Uiso 1 1 calc R . .
C18 C 0.0880(2) 0.54109(16) 0.5896(4) 0.0246(7) Uani 1 1 d . . .
H18A H 0.0577 0.5760 0.5413 0.029(2) Uiso 1 1 calc R . .
H18B H 0.0673 0.5491 0.6702 0.029(2) Uiso 1 1 calc R . .
C19 C 0.1993(3) 0.54448(15) 0.5812(4) 0.0224(7) Uani 1 1 d . . .
C20 C 0.2888(3) 0.54626(15) 0.5741(3) 0.0207(7) Uani 1 1 d . . .
C21 C 0.3991(2) 0.54853(16) 0.5619(4) 0.0210(7) Uani 1 1 d . . .
H21A H 0.4266 0.5841 0.6110 0.029(2) Uiso 1 1 calc R . .
H21B H 0.4166 0.5588 0.4811 0.029(2) Uiso 1 1 calc R . .
C22 C 0.5591(2) 0.49046(18) 0.5734(4) 0.0278(8) Uani 1 1 d . . .
H22A H 0.5748 0.5358 0.5481 0.029(2) Uiso 1 1 calc R . .
H22B H 0.5960 0.4824 0.6462 0.029(2) Uiso 1 1 calc R . .
C23 C 0.2935(3) 0.32557(16) 0.3251(3) 0.0223(7) Uani 1 1 d . . .
H23A H 0.2307 0.3162 0.3690 0.029(2) Uiso 1 1 calc R . .
H23B H 0.2937 0.2975 0.2556 0.029(2) Uiso 1 1 calc R . .
C24 C 0.2957(3) 0.39785(15) 0.2901(4) 0.0219(7) Uani 1 1 d . . .
C25 C 0.2186(3) 0.31503(16) 0.8098(4) 0.0251(7) Uani 1 1 d . . .
H25A H 0.2806 0.3080 0.7632 0.029(2) Uiso 1 1 calc R . .
H25B H 0.2215 0.2852 0.8770 0.029(2) Uiso 1 1 calc R . .
C26 C 0.2146(3) 0.38596(18) 0.8507(4) 0.0303(9) Uani 1 1 d . . .
C27 C 0.0676(3) 0.46390(17) 0.4274(4) 0.0242(7) Uani 1 1 d . . .
H27A H 0.1392 0.4740 0.4086 0.029(2) Uiso 1 1 calc R . .
H27B H 0.0233 0.4926 0.3804 0.029(2) Uiso 1 1 calc R . .
C28 C 0.0447(3) 0.39126(16) 0.4017(4) 0.0230(8) Uani 1 1 d . . .
C29 C 0.4311(3) 0.46891(15) 0.7179(4) 0.0215(7) Uani 1 1 d . . .
H29A H 0.3588 0.4753 0.7382 0.029(2) Uiso 1 1 calc R . .
H29B H 0.4725 0.4985 0.7666 0.029(2) Uiso 1 1 calc R . .
C30 C 0.4616(3) 0.39774(15) 0.7397(4) 0.0234(8) Uani 1 1 d . . .
H101 H 0.3809 0.2379 0.1015 0.080(7) Uiso 1 1 d . . .
H102 H 0.4219 0.1845 0.1766 0.080(7) Uiso 1 1 d . . .
H111 H 0.6772 0.1495 0.1233 0.080(7) Uiso 1 1 d . . .
H112 H 0.5787 0.1653 0.1589 0.080(7) Uiso 1 1 d . . .
H121 H 0.4398 0.3275 -0.0206 0.080(7) Uiso 1 1 d . . .
H122 H 0.3441 0.3379 0.0245 0.080(7) Uiso 1 1 d . . .
H131 H 0.1269 0.2389 0.0467 0.080(7) Uiso 1 1 d . . .
H132 H 0.2239 0.1986 0.0555 0.080(7) Uiso 1 1 d . . .

loop_
_atom_site_aniso_label
_atom_site_aniso_U_11
_atom_site_aniso_U_22
_atom_site_aniso_U_33
_atom_site_aniso_U_23
_atom_site_aniso_U_13
_atom_site_aniso_U_12
Fe1 0.0161(2) 0.01692(18) 0.0193(3) -0.00356(18) -0.0018(2) 0.00058(14)
Fe2 0.0157(2) 0.01786(19) 0.0237(3) 0.00556(19) 0.0009(2) -0.00024(14)
O1 0.0179(8) 0.0188(8) 0.0255(11) 0.0007(10) 0.0003(7) 0.0006(9)
O2 0.0221(11) 0.0193(10) 0.0275(15) -0.0042(9) -0.0058(10) 0.0037(8)
O3 0.0471(16) 0.0266(13) 0.0253(16) 0.0015(11) -0.0100(13) 0.0023(11)
O4 0.0313(12) 0.0222(11) 0.0262(15) 0.0021(11) 0.0032(11) -0.0020(9)
O5 0.106(3) 0.0330(16) 0.033(2) 0.0008(14) -0.030(2) -0.0067(17)
O6 0.0225(11) 0.0183(10) 0.0333(17) 0.0027(10) -0.0052(11) -0.0040(8)
O7 0.0385(15) 0.0307(13) 0.0283(16) -0.0014(13) -0.0071(13) -0.0026(11)
O8 0.0283(12) 0.0183(10) 0.0206(13) -0.0022(9) -0.0011(10) 0.0004(9)
O9 0.061(2) 0.0319(14) 0.034(2) 0.0002(13) -0.0203(16) 0.0070(13)
O10 0.0443(16) 0.0362(14) 0.065(3) -0.0158(18) -0.0035(17) 0.0002(12)
O11 0.0506(17) 0.0481(17) 0.042(2) 0.0131(16) -0.0066(16) -0.0040(14)
O12 0.057(2) 0.065(2) 0.040(2) 0.0110(18) -0.0031(17) -0.0175(17)
O13 0.0504(17) 0.0328(14) 0.052(2) 0.0055(15) -0.0048(16) -0.0021(13)
N1 0.0189(12) 0.0231(13) 0.0184(15) -0.0034(11) -0.0002(11) 0.0030(10)
N2 0.0204(12) 0.0176(11) 0.0210(15) -0.0036(11) -0.0018(11) 0.0017(9)
N3 0.0186(12) 0.0208(12) 0.0258(17) 0.0067(11) -0.0001(11) -0.0030(9)
N4 0.0189(13) 0.0222(13) 0.031(2) 0.0069(12) -0.0017(13) -0.0028(10)
N5 0.0150(12) 0.0187(12) 0.0285(18) 0.0047(11) 0.0006(11) -0.0006(9)
N6 0.0152(11) 0.0176(11) 0.0224(16) -0.0038(10) 0.0011(11) -0.0012(9)
C1 0.0159(13) 0.0234(14) 0.0247(18) 0.0016(13) -0.0027(13) 0.0010(11)
C2 0.0154(14) 0.0309(16) 0.0238(18) 0.0061(14) 0.0011(13) -0.0007(12)
C3 0.0203(15) 0.0353(18) 0.0247(19) 0.0071(15) 0.0052(14) 0.0039(13)
C4 0.0252(15) 0.0322(16) 0.0226(18) -0.0007(14) 0.0023(14) 0.0074(14)
C5 0.0183(14) 0.0252(15) 0.0184(17) 0.0004(13) -0.0018(12) 0.0050(11)
C6 0.0236(15) 0.0284(16) 0.0241(19) -0.0105(14) 0.0028(14) 0.0033(12)
C7 0.0278(17) 0.0168(14) 0.032(2) -0.0007(13) -0.0038(14) 0.0060(12)
C8 0.0334(17) 0.0146(13) 0.029(2) 0.0005(13) -0.0056(16) 0.0000(12)
C9 0.0353(18) 0.0174(13) 0.027(2) 0.0011(13) -0.0069(14) -0.0018(12)
C10 0.0330(18) 0.0166(14) 0.031(2) 0.0025(13) -0.0038(15) -0.0055(12)
C11 0.0295(17) 0.0308(17) 0.036(2) 0.0150(17) 0.0064(16) 0.0005(14)
C12 0.0242(15) 0.0228(14) 0.0205(18) 0.0013(13) 0.0009(13) -0.0047(11)
C13 0.0308(17) 0.0302(17) 0.0215(19) -0.0039(14) 0.0054(14) -0.0104(13)
C14 0.0231(16) 0.0354(18) 0.027(2) -0.0074(15) 0.0067(14) -0.0077(13)
C15 0.0195(15) 0.0291(16) 0.0276(19) -0.0079(15) 0.0021(14) -0.0011(12)
C16 0.0163(14) 0.0234(15) 0.0241(18) 0.0004(13) 0.0010(12) -0.0033(11)
C17 0.0146(13) 0.0321(17) 0.038(2) 0.0079(16) -0.0003(14) 0.0036(12)
C18 0.0231(15) 0.0190(14) 0.032(2) 0.0002(13) -0.0007(14) 0.0023(11)
C19 0.0290(17) 0.0144(13) 0.0238(19) 0.0008(12) -0.0010(14) 0.0003(12)
C20 0.0238(14) 0.0149(13) 0.0234(19) 0.0006(12) -0.0022(14) 0.0005(11)
C21 0.0184(13) 0.0182(13) 0.0265(19) 0.0025(13) 0.0011(13) -0.0007(11)
C22 0.0142(13) 0.0338(18) 0.035(2) -0.0131(16) -0.0004(14) -0.0036(12)
C23 0.0233(15) 0.0221(14) 0.0216(18) -0.0051(13) -0.0064(13) 0.0015(12)
C24 0.0241(16) 0.0203(14) 0.0212(19) -0.0015(13) 0.0004(14) 0.0024(11)
C25 0.0300(16) 0.0212(14) 0.0242(19) 0.0030(14) -0.0054(14) -0.0027(12)
C26 0.043(2) 0.0249(17) 0.023(2) 0.0021(14) -0.0005(17) -0.0074(15)
C27 0.0242(16) 0.0229(15) 0.026(2) 0.0055(14) -0.0021(15) -0.0019(12)
C28 0.0191(15) 0.0208(15) 0.029(2) 0.0031(13) 0.0018(15) 0.0003(11)
C29 0.0258(16) 0.0193(14) 0.0195(18) -0.0035(13) -0.0028(14) 0.0021(11)
C30 0.0263(16) 0.0190(14) 0.025(2) -0.0002(13) -0.0065(15) 0.0033(12)

loop_
_atom_type_symbol
_atom_type_description
_atom_type_scat_dispersion_real
_atom_type_scat_dispersion_imag
_atom_type_scat_source
C C 0.0033 0.0016 'International Tables Vol C Tables 4.2.6.8 and 6.1.1.4'
H H 0.0000 0.0000 'International Tables Vol C Tables 4.2.6.8 and 6.1.1.4'
N N 0.0061 0.0033 'International Tables Vol C Tables 4.2.6.8 and 6.1.1.4'
O O 0.0106 0.0060 'International Tables Vol C Tables 4.2.6.8 and 6.1.1.4'
Fe Fe 0.3463 0.8444 'International Tables Vol C Tables 4.2.6.8 and 6.1.1.4'

loop_
_geom_angle_atom_site_label_1
_geom_angle_atom_site_label_2
_geom_angle_atom_site_label_3
_geom_angle
_geom_angle_site_symmetry_1
_geom_angle_site_symmetry_3
_geom_angle_publ_flag
O1 Fe1 O2 94.61(14) . . ?
O1 Fe1 O8 96.49(13) . . ?
O2 Fe1 O8 168.89(11) . . ?
O1 Fe1 N1 178.37(10) . . ?
O2 Fe1 N1 84.62(12) . . ?
O8 Fe1 N1 84.30(12) . . ?
O1 Fe1 N2 102.82(11) . . ?
O2 Fe1 N2 100.26(10) . . ?
O8 Fe1 N2 77.77(11) . . ?
N1 Fe1 N2 75.94(11) . . ?
O1 Fe1 N6 104.93(11) . . ?
O2 Fe1 N6 78.28(10) . . ?
O8 Fe1 N6 98.29(10) . . ?
N1 Fe1 N6 76.32(10) . . ?
N2 Fe1 N6 152.24(10) . . ?
O1 Fe2 O4 95.80(14) . . ?
O1 Fe2 O6 94.14(14) . . ?
O4 Fe2 O6 170.05(11) . . ?
O1 Fe2 N4 179.41(14) . . ?
O4 Fe2 N4 84.39(13) . . ?
O6 Fe2 N4 85.67(12) . . ?
O1 Fe2 N5 103.42(11) . . ?
O4 Fe2 N5 101.11(11) . . ?
O6 Fe2 N5 76.79(11) . . ?
N4 Fe2 N5 75.99(11) . . ?
O1 Fe2 N3 104.60(11) . . ?
O4 Fe2 N3 77.09(11) . . ?
O6 Fe2 N3 100.10(11) . . ?
N4 Fe2 N3 75.99(11) . . ?
N5 Fe2 N3 151.96(10) . . ?
Fe2 O1 Fe1 178.4(2) . . ?
C30 O2 Fe1 116.5(2) . . ?
C26 O4 Fe2 114.5(2) . . ?
C28 O6 Fe2 116.8(2) . . ?
C24 O8 Fe1 114.8(2) . . ?
H101 O10 H102 107 . . ?
H111 O11 H112 100 . . ?
H121 O12 H122 105 . . ?
H131 O13 H132 119 . . ?
C5 N1 C1 120.5(3) . . ?
C5 N1 Fe1 120.0(2) . . ?
C1 N1 Fe1 119.5(2) . . ?
C7 N2 C23 111.9(3) . . ?
C7 N2 C6 107.4(3) . . ?
C23 N2 C6 109.3(3) . . ?
C7 N2 Fe1 116.5(3) . . ?
C23 N2 Fe1 98.81(18) . . ?
C6 N2 Fe1 112.64(19) . . ?
C25 N3 C10 112.5(3) . . ?
C25 N3 C11 109.1(3) . . ?
C10 N3 C11 108.0(3) . . ?
C25 N3 Fe2 98.98(19) . . ?
C10 N3 Fe2 115.2(3) . . ?
C11 N3 Fe2 112.7(2) . . ?
C12 N4 C16 120.3(3) . . ?
C12 N4 Fe2 119.4(2) . . ?
C16 N4 Fe2 119.9(2) . . ?
C27 N5 C18 111.7(3) . . ?
C27 N5 C17 108.6(3) . . ?
C18 N5 C17 107.9(3) . . ?
C27 N5 Fe2 101.1(2) . . ?
C18 N5 Fe2 114.9(2) . . ?
C17 N5 Fe2 112.4(2) . . ?
C29 N6 C21 112.4(3) . . ?
C29 N6 C22 108.7(3) . . ?
C21 N6 C22 108.0(3) . . ?
C29 N6 Fe1 99.96(19) . . ?
C21 N6 Fe1 114.7(2) . . ?
C22 N6 Fe1 112.9(2) . . ?
N1 C1 C2 121.3(3) . . ?
N1 C1 C22 117.2(3) . . ?
C2 C1 C22 121.5(3) . . ?
C3 C2 C1 118.4(3) . . ?
C3 C2 H2 120.8 . . ?
C1 C2 H2 120.8 . . ?
C2 C3 C4 120.2(3) . . ?
C2 C3 H3 119.9 . . ?
C4 C3 H3 119.9 . . ?
C3 C4 C5 118.0(4) . . ?
C3 C4 H4 121.0 . . ?
C5 C4 H4 121.0 . . ?
N1 C5 C4 121.5(3) . . ?
N1 C5 C6 116.3(3) . . ?
C4 C5 C6 122.1(3) . . ?
N2 C6 C5 112.7(3) . . ?
N2 C6 H6A 109.1 . . ?
C5 C6 H6A 109.1 . . ?
N2 C6 H6B 109.1 . . ?
C5 C6 H6B 109.1 . . ?
H6A C6 H6B 107.8 . . ?
C8 C7 N2 113.2(3) . . ?
C8 C7 H7A 108.9 . . ?
N2 C7 H7A 108.9 . . ?
C8 C7 H7B 108.9 . . ?
N2 C7 H7B 108.9 . . ?
H7A C7 H7B 107.8 . . ?
C9 C8 C7 178.1(4) . . ?
C8 C9 C10 177.3(4) . . ?
C9 C10 N3 111.6(3) . . ?
C9 C10 H10A 109.3 . . ?
N3 C10 H10A 109.3 . . ?
C9 C10 H10B 109.3 . . ?
N3 C10 H10B 109.3 . . ?
H10A C10 H10B 108.0 . . ?
C12 C11 N3 113.0(3) . . ?
C12 C11 H11A 109.0 . . ?
N3 C11 H11A 109.0 . . ?
C12 C11 H11B 109.0 . . ?
N3 C11 H11B 109.0 . . ?
H11A C11 H11B 107.8 . . ?
N4 C12 C13 121.3(3) . . ?
N4 C12 C11 116.8(3) . . ?
C13 C12 C11 121.8(3) . . ?
C12 C13 C14 118.5(4) . . ?
C12 C13 H13 120.8 . . ?
C14 C13 H13 120.8 . . ?
C15 C14 C13 120.1(4) . . ?
C15 C14 H14 120.0 . . ?
C13 C14 H14 120.0 . . ?
C14 C15 C16 118.4(3) . . ?
C14 C15 H15 120.8 . . ?
C16 C15 H15 120.8 . . ?
N4 C16 C15 121.5(3) . . ?
N4 C16 C17 115.7(3) . . ?
C15 C16 C17 122.8(3) . . ?
C16 C17 N5 112.8(3) . . ?
C16 C17 H17A 109.0 . . ?
N5 C17 H17A 109.0 . . ?
C16 C17 H17B 109.0 . . ?
N5 C17 H17B 109.0 . . ?
H17A C17 H17B 107.8 . . ?
C19 C18 N5 111.6(3) . . ?
C19 C18 H18A 109.3 . . ?
N5 C18 H18A 109.3 . . ?
C19 C18 H18B 109.3 . . ?
N5 C18 H18B 109.3 . . ?
H18A C18 H18B 108.0 . . ?
C20 C19 C18 179.1(4) . . ?
C19 C20 C21 178.5(4) . . ?
C20 C21 N6 111.7(3) . . ?
C20 C21 H21A 109.3 . . ?
N6 C21 H21A 109.3 . . ?
C20 C21 H21B 109.3 . . ?
N6 C21 H21B 109.3 . . ?
H21A C21 H21B 107.9 . . ?
C1 C22 N6 113.1(3) . . ?
C1 C22 H22A 109.0 . . ?
N6 C22 H22A 109.0 . . ?
C1 C22 H22B 109.0 . . ?
N6 C22 H22B 109.0 . . ?
H22A C22 H22B 107.8 . . ?
N2 C23 C24 109.6(3) . . ?
N2 C23 H23A 109.8 . . ?
C24 C23 H23A 109.8 . . ?
N2 C23 H23B 109.8 . . ?
C24 C23 H23B 109.8 . . ?
H23A C23 H23B 108.2 . . ?
O3 C24 O8 124.5(3) . . ?
O3 C24 C23 119.7(3) . . ?
O8 C24 C23 115.8(3) . . ?
N3 C25 C26 109.8(3) . . ?
N3 C25 H25A 109.7 . . ?
C26 C25 H25A 109.7 . . ?
N3 C25 H25B 109.7 . . ?
C26 C25 H25B 109.7 . . ?
H25A C25 H25B 108.2 . . ?
O5 C26 O4 124.7(4) . . ?
O5 C26 C25 119.1(4) . . ?
O4 C26 C25 116.2(4) . . ?
N5 C27 C28 108.0(3) . . ?
N5 C27 H27A 110.1 . . ?
C28 C27 H27A 110.1 . . ?
N5 C27 H27B 110.1 . . ?
C28 C27 H27B 110.1 . . ?
H27A C27 H27B 108.4 . . ?
O7 C28 O6 125.4(3) . . ?
O7 C28 C27 118.8(3) . . ?
O6 C28 C27 115.8(4) . . ?
N6 C29 C30 109.4(3) . . ?
N6 C29 H29A 109.8 . . ?
C30 C29 H29A 109.8 . . ?
N6 C29 H29B 109.8 . . ?
C30 C29 H29B 109.8 . . ?
H29A C29 H29B 108.2 . . ?
O9 C30 O2 124.2(3) . . ?
O9 C30 C29 120.4(3) . . ?
O2 C30 C29 115.4(3) . . ?

loop_
_geom_bond_atom_site_label_1
_geom_bond_atom_site_label_2
_geom_bond_distance
_geom_bond_site_symmetry_2
_geom_bond_publ_flag
Fe1 O1 1.797(3) . ?
Fe1 O2 2.028(3) . ?
Fe1 O8 2.030(3) . ?
Fe1 N1 2.154(3) . ?
Fe1 N2 2.219(3) . ?
Fe1 N6 2.223(3) . ?
Fe2 O1 1.789(3) . ?
Fe2 O4 2.046(3) . ?
Fe2 O6 2.051(3) . ?
Fe2 N4 2.157(3) . ?
Fe2 N5 2.223(3) . ?
Fe2 N3 2.225(3) . ?
O2 C30 1.286(5) . ?
O3 C24 1.222(5) . ?
O4 C26 1.279(5) . ?
O5 C26 1.227(6) . ?
O6 C28 1.269(5) . ?
O7 C28 1.238(6) . ?
O8 C24 1.289(4) . ?
O9 C30 1.225(5) . ?
O10 H101 0.88 . ?
O10 H102 0.98 . ?
O11 H111 1.04 . ?
O11 H112 0.78 . ?
O12 H121 0.77 . ?
O12 H122 0.97 . ?
O13 H131 0.88 . ?
O13 H132 0.89 . ?
N1 C5 1.333(5) . ?
N1 C1 1.337(4) . ?
N2 C7 1.480(4) . ?
N2 C23 1.493(4) . ?
N2 C6 1.496(5) . ?
N3 C25 1.482(5) . ?
N3 C10 1.490(5) . ?
N3 C11 1.497(5) . ?
N4 C12 1.341(5) . ?
N4 C16 1.341(4) . ?
N5 C27 1.485(5) . ?
N5 C18 1.499(4) . ?
N5 C17 1.499(4) . ?
N6 C29 1.481(5) . ?
N6 C21 1.491(4) . ?
N6 C22 1.499(4) . ?
C1 C2 1.392(5) . ?
C1 C22 1.493(5) . ?
C2 C3 1.380(6) . ?
C2 H2 0.9500 . ?
C3 C4 1.388(5) . ?
C3 H3 0.9500 . ?
C4 C5 1.395(5) . ?
C4 H4 0.9500 . ?
C5 C6 1.498(5) . ?
C6 H6A 0.9900 . ?
C6 H6B 0.9900 . ?
C7 C8 1.467(6) . ?
C7 H7A 0.9900 . ?
C7 H7B 0.9900 . ?
C8 C9 1.192(5) . ?
C9 C10 1.450(6) . ?
C10 H10A 0.9900 . ?
C10 H10B 0.9900 . ?
C11 C12 1.496(5) . ?
C11 H11A 0.9900 . ?
C11 H11B 0.9900 . ?
C12 C13 1.388(5) . ?
C13 C14 1.389(6) . ?
C13 H13 0.9500 . ?
C14 C15 1.383(6) . ?
C14 H14 0.9500 . ?
C15 C16 1.390(5) . ?
C15 H15 0.9500 . ?
C16 C17 1.495(5) . ?
C17 H17A 0.9900 . ?
C17 H17B 0.9900 . ?
C18 C19 1.470(5) . ?
C18 H18A 0.9900 . ?
C18 H18B 0.9900 . ?
C19 C20 1.182(4) . ?
C20 C21 1.460(5) . ?
C21 H21A 0.9900 . ?
C21 H21B 0.9900 . ?
C22 H22A 0.9900 . ?
C22 H22B 0.9900 . ?
C23 C24 1.526(4) . ?
C23 H23A 0.9900 . ?
C23 H23B 0.9900 . ?
C25 C26 1.520(5) . ?
C25 H25A 0.9900 . ?
C25 H25B 0.9900 . ?
C27 C28 1.538(5) . ?
C27 H27A 0.9900 . ?
C27 H27B 0.9900 . ?
C29 C30 1.523(4) . ?
C29 H29A 0.9900 . ?
C29 H29B 0.9900 . ?
